data_7209057
loop_
_publ_author_name
'Zheng, Ming-Jing'
'Zhu, Yan-Yu'
'Sun, Zhen-Gang'
'Zhu, Jiang'
'Jiao, Cheng-Qi'
'Chu, Wei'
'Sun, Shou-Hui'
'Tian, Hui'

_publ_section_title
;
 Synthesis, crystal structures, and surface photovoltage properties of
 four new metal diphosphonates based on the mixed ligands
;
_journal_issue 7
_journal_name_full CrystEngComm
_journal_page_first 1445
_journal_paper_doi 10.1039/c2ce26472b
_journal_volume 15
_journal_year 2013
_chemical_formula_sum 'C8 H12 Co0.5 N O7.5 P2'
_chemical_formula_weight 333.59
_chemical_name_systematic
;
?
;
_space_group_IT_number 15
_symmetry_cell_setting monoclinic
_symmetry_space_group_name_Hall '-C 2yc'
_symmetry_space_group_name_H-M 'C 1 2/c 1'
_atom_sites_solution_hydrogens geom
_atom_sites_solution_primary direct
_atom_sites_solution_secondary difmap
_audit_creation_method SHELXL-97
_cell_angle_alpha 90.00
_cell_angle_beta 90.1740(10)
_cell_angle_gamma 90.00
_cell_formula_units_Z 8
_cell_length_a 17.0884(11)
_cell_length_b 18.6492(11)
_cell_length_c 7.5691(4)
_cell_measurement_reflns_used 2820
_cell_measurement_temperature 293(2)
_cell_measurement_theta_max 28.28
_cell_measurement_theta_min 2.38
_cell_volume 2412.1(2)
_computing_cell_refinement 'Bruker SMART'
_computing_data_collection 'Bruker SMART'
_computing_data_reduction 'Bruker SHELXTL'
_computing_molecular_graphics 'Bruker SHELXTL'
_computing_publication_material 'Bruker SHELXTL'
_computing_structure_refinement 'SHELXL-97 (Sheldrick, 1997)'
_computing_structure_solution 'SHELXS-97 (Sheldrick, 1990)'
_diffrn_ambient_temperature 293(2)
_diffrn_measured_fraction_theta_full 0.971
_diffrn_measured_fraction_theta_max 0.971
_diffrn_measurement_device_type 'Smart Apex II CCD'
_diffrn_measurement_method 'omega scans'
_diffrn_radiation_monochromator graphite
_diffrn_radiation_source 'fine-focus sealed tube'
_diffrn_radiation_type MoK\a
_diffrn_radiation_wavelength 0.71073
_diffrn_reflns_av_R_equivalents 0.0287
_diffrn_reflns_av_sigmaI/netI 0.0355
_diffrn_reflns_limit_h_max 22
_diffrn_reflns_limit_h_min -22
_diffrn_reflns_limit_k_max 24
_diffrn_reflns_limit_k_min -24
_diffrn_reflns_limit_l_max 4
_diffrn_reflns_limit_l_min -10
_diffrn_reflns_number 7497
_diffrn_reflns_theta_full 28.31
_diffrn_reflns_theta_max 28.31
_diffrn_reflns_theta_min 1.62
_diffrn_standards_decay_% 0
_diffrn_standards_interval_count 0
_diffrn_standards_interval_time 0
_diffrn_standards_number 0
_exptl_absorpt_coefficient_mu 1.057
_exptl_absorpt_correction_T_max 0.9864
_exptl_absorpt_correction_T_min 0.9155
_exptl_absorpt_correction_type empirical
_exptl_absorpt_process_details sadabs
_exptl_crystal_colour pink
_exptl_crystal_density_diffrn 1.837
_exptl_crystal_density_method 'not measured'
_exptl_crystal_description plate
_exptl_crystal_F_000 1364
_exptl_crystal_size_max 0.09
_exptl_crystal_size_mid 0.08
_exptl_crystal_size_min 0.01
_refine_diff_density_max 0.856
_refine_diff_density_min -0.870
_refine_diff_density_rms 0.085
_refine_ls_extinction_method none
_refine_ls_goodness_of_fit_ref 1.006
_refine_ls_hydrogen_treatment constr
_refine_ls_matrix_type full
_refine_ls_number_parameters 174
_refine_ls_number_reflns 2920
_refine_ls_number_restraints 1
_refine_ls_restrained_S_all 2.130
_refine_ls_R_factor_all 0.0496
_refine_ls_R_factor_gt 0.0377
_refine_ls_shift/su_max 0.000
_refine_ls_shift/su_mean 0.000
_refine_ls_structure_factor_coef Fsqd
_refine_ls_weighting_details 'calc w=1/[\s^2^(Fo^2^)+(0.0581P)^2^+5.3944P] where P=(Fo^2^+2Fc^2^)/3'
_refine_ls_weighting_scheme calc
_refine_ls_wR_factor_gt 0.1011
_refine_ls_wR_factor_ref 0.1075
_reflns_number_gt 2398
_reflns_number_total 2920
_reflns_threshold_expression >2sigma(I)
_cod_data_source_file c2ce26472b.txt
_cod_data_source_block szg179
_cod_depositor_comments
;
The following automatic conversions were performed:

'_symmetry_cell_setting' value 'Monoclinic' changed to 'monoclinic'
according to /home/saulius/struct/CIF-dictionaries/cif_core.dic
dictionary named 'cif_core.dic' version 2.4.2 from 2011-04-26.

Automatic conversion script
Id: cif_fix_values 1891 2012-01-12 08:04:46Z andrius 
;
_cod_original_sg_symbol_H-M 'C2/c '
_cod_original_formula_sum 'C8 H12 Co0.50 N O7.50 P2'
_cod_database_code 7209057

loop_
_symmetry_equiv_pos_as_xyz
'x, y, z'
'-x, y, -z+1/2'
'x+1/2, y+1/2, z'
'-x+1/2, y+1/2, -z+1/2'
'-x, -y, -z'
'x, -y, z-1/2'
'-x+1/2, -y+1/2, -z'
'x+1/2, -y+1/2, z-1/2'

loop_
_atom_site_label
_atom_site_type_symbol
_atom_site_fract_x
_atom_site_fract_y
_atom_site_fract_z
_atom_site_U_iso_or_equiv
_atom_site_adp_type
_atom_site_occupancy
_atom_site_symmetry_multiplicity
_atom_site_calc_flag
_atom_site_refinement_flags
Co1 Co 0.0000 0.22267(5) 0.7500 0.0169(3) Uani 1 2 d S
P1 P 0.13948(8) 0.34721(7) 0.78080(19) 0.0187(3) Uani 1 1 d .
P2 P 0.10407(8) 0.25489(8) 1.10022(18) 0.0182(3) Uani 1 1 d D
O1 O 0.0781(2) 0.3045(2) 0.6857(5) 0.0240(9) Uani 1 1 d .
O2 O 0.2231(2) 0.3249(3) 0.7483(6) 0.0337(11) Uani 1 1 d .
O3 O 0.1355(3) 0.4282(2) 0.7250(6) 0.0329(10) Uani 1 1 d .
H3A H 0.0894 0.4436 0.7419 0.049 Uiso 1 1 d R
O4 O 0.1016(2) 0.2611(3) 1.3045(5) 0.0322(10) Uani 1 1 d .
H4A H 0.0567 0.2483 1.3405 0.048 Uiso 1 1 d R
O5 O 0.1765(2) 0.2111(2) 1.0454(6) 0.0278(9) Uani 1 1 d D
H5A H 0.2037 0.2025 1.1354 0.042 Uiso 1 1 d R
O6 O 0.0281(2) 0.2262(2) 1.0262(5) 0.0191(8) Uani 1 1 d .
O7 O 0.0380(2) 0.3811(2) 1.0260(6) 0.0261(9) Uani 1 1 d .
H7C H 0.0037 0.3501 1.0536 0.031 Uiso 1 1 d R
O1W O 0.0000 0.5071(3) 0.7500 0.0353(15) Uani 1 2 d S
H1WC H -0.0134 0.5278 0.8453 0.042 Uiso 1 1 d R
N1 N -0.0734(3) 0.1357(3) 0.8152(6) 0.0216(10) Uani 1 1 d .
C1 C 0.1142(3) 0.3468(3) 1.0163(8) 0.0207(11) Uani 1 1 d .
C2 C 0.1715(4) 0.3908(4) 1.1264(9) 0.0336(14) Uani 1 1 d .
H2B H 0.1531 0.3937 1.2458 0.050 Uiso 1 1 calc R
H2C H 0.1756 0.4382 1.0778 0.050 Uiso 1 1 calc R
H2D H 0.2220 0.3682 1.1249 0.050 Uiso 1 1 calc R
C3 C -0.1438(4) 0.1372(4) 0.8897(8) 0.0295(13) Uani 1 1 d .
H3C H -0.1675 0.1362 0.7746 0.035 Uiso 1 1 d R
C4 C -0.1841(4) 0.0740(4) 0.9342(9) 0.0382(16) Uani 1 1 d .
H4B H -0.2330 0.0766 0.9873 0.046 Uiso 1 1 d R
C5 C -0.1505(4) 0.0091(4) 0.9002(10) 0.0405(17) Uani 1 1 d .
H5B H -0.1771 -0.0330 0.9274 0.049 Uiso 1 1 d R
C6 C -0.0761(4) 0.0057(3) 0.8244(9) 0.0336(14) Uani 1 1 d .
C7 C -0.0388(3) 0.0709(3) 0.7863(7) 0.0242(12) Uani 1 1 d .
C8 C -0.0358(5) -0.0598(4) 0.7860(11) 0.0445(18) Uani 1 1 d .
H8A H -0.0597 -0.1033 0.8119 0.053 Uiso 1 1 d R

loop_
_atom_site_aniso_label
_atom_site_aniso_U_11
_atom_site_aniso_U_22
_atom_site_aniso_U_33
_atom_site_aniso_U_23
_atom_site_aniso_U_13
_atom_site_aniso_U_12
Co1 0.0182(5) 0.0161(5) 0.0164(5) 0.000 -0.0003(4) 0.000
P1 0.0150(6) 0.0198(7) 0.0213(7) 0.0039(5) 0.0002(5) -0.0014(5)
P2 0.0146(6) 0.0250(7) 0.0151(6) 0.0016(5) -0.0003(5) -0.0001(5)
O1 0.025(2) 0.028(2) 0.0190(19) 0.0005(16) 0.0001(16) -0.0070(17)
O2 0.019(2) 0.055(3) 0.027(2) 0.012(2) 0.0044(17) 0.009(2)
O3 0.033(2) 0.022(2) 0.044(3) 0.009(2) 0.004(2) -0.0011(18)
O4 0.022(2) 0.058(3) 0.017(2) 0.0016(19) -0.0003(17) -0.006(2)
O5 0.0199(19) 0.038(2) 0.026(2) 0.0035(18) -0.0012(16) 0.0078(17)
O6 0.0170(18) 0.0223(19) 0.0180(18) 0.0016(15) -0.0017(14) -0.0012(15)
O7 0.0203(19) 0.023(2) 0.034(2) -0.0067(18) 0.0018(17) 0.0005(16)
O1W 0.045(4) 0.023(3) 0.037(4) 0.000 0.004(3) 0.000
N1 0.022(2) 0.022(2) 0.020(2) -0.0002(18) -0.0017(18) -0.0014(19)
C1 0.017(2) 0.021(3) 0.024(3) -0.003(2) -0.001(2) -0.002(2)
C2 0.029(3) 0.036(4) 0.036(3) -0.010(3) -0.004(3) -0.008(3)
C3 0.026(3) 0.040(4) 0.023(3) 0.001(3) -0.003(2) -0.005(3)
C4 0.031(3) 0.049(4) 0.034(4) 0.006(3) 0.003(3) -0.012(3)
C5 0.045(4) 0.040(4) 0.037(4) 0.008(3) -0.001(3) -0.022(3)
C6 0.047(4) 0.025(3) 0.029(3) 0.004(3) -0.006(3) -0.010(3)
C7 0.032(3) 0.021(3) 0.020(3) 0.001(2) -0.003(2) -0.003(2)
C8 0.065(5) 0.019(3) 0.049(4) 0.004(3) -0.006(4) -0.009(3)

loop_
_atom_type_symbol
_atom_type_description
_atom_type_scat_dispersion_real
_atom_type_scat_dispersion_imag
_atom_type_scat_source
C C 0.0033 0.0016 'International Tables Vol C Tables 4.2.6.8 and 6.1.1.4'
H H 0.0000 0.0000 'International Tables Vol C Tables 4.2.6.8 and 6.1.1.4'
Co Co 0.3494 0.9721 'International Tables Vol C Tables 4.2.6.8 and 6.1.1.4'
N N 0.0061 0.0033 'International Tables Vol C Tables 4.2.6.8 and 6.1.1.4'
O O 0.0106 0.0060 'International Tables Vol C Tables 4.2.6.8 and 6.1.1.4'
P P 0.1023 0.0942 'International Tables Vol C Tables 4.2.6.8 and 6.1.1.4'

loop_
_geom_angle_atom_site_label_1
_geom_angle_atom_site_label_2
_geom_angle_atom_site_label_3
_geom_angle
_geom_angle_site_symmetry_1
_geom_angle_site_symmetry_3
O1 Co1 O1 85.9(2) 2_556 .
O1 Co1 N1 97.27(18) 2_556 .
O1 Co1 N1 176.68(18) . .
O1 Co1 N1 176.68(18) 2_556 2_556
O1 Co1 N1 97.27(18) . 2_556
N1 Co1 N1 79.6(3) . 2_556
O1 Co1 O6 83.76(15) 2_556 .
O1 Co1 O6 93.66(15) . .
N1 Co1 O6 85.80(16) . .
N1 Co1 O6 96.91(16) 2_556 .
O1 Co1 O6 93.66(15) 2_556 2_556
O1 Co1 O6 83.76(15) . 2_556
N1 Co1 O6 96.91(16) . 2_556
N1 Co1 O6 85.80(16) 2_556 2_556
O6 Co1 O6 176.5(2) . 2_556
O1 P1 O2 115.9(3) . .
O1 P1 O3 110.6(2) . .
O2 P1 O3 105.2(3) . .
O1 P1 C1 107.3(2) . .
O2 P1 C1 112.5(2) . .
O3 P1 C1 104.8(3) . .
O6 P2 O5 113.7(2) . .
O6 P2 O4 111.7(2) . .
O5 P2 O4 109.4(2) . .
O6 P2 C1 106.5(2) . .
O5 P2 C1 108.9(3) . .
O4 P2 C1 106.1(3) . .
P1 O1 Co1 136.3(2) . .
P1 O3 H3A 109.0 . .
P2 O4 H4A 109.1 . .
P2 O5 H5A 109.1 . .
P2 O6 Co1 124.2(2) . .
C1 O7 H7C 109.4 . .
C3 N1 C7 118.6(5) . .
C3 N1 Co1 128.5(4) . .
C7 N1 Co1 112.6(4) . .
O7 C1 C2 108.0(5) . .
O7 C1 P1 105.1(4) . .
C2 C1 P1 112.1(4) . .
O7 C1 P2 107.9(4) . .
C2 C1 P2 112.0(4) . .
P1 C1 P2 111.3(3) . .
C1 C2 H2B 109.5 . .
C1 C2 H2C 109.5 . .
H2B C2 H2C 109.5 . .
C1 C2 H2D 109.5 . .
H2B C2 H2D 109.5 . .
H2C C2 H2D 109.5 . .
N1 C3 C4 121.9(6) . .
N1 C3 H3C 89.7 . .
C4 C3 H3C 89.8 . .
C5 C4 C3 119.4(6) . .
C5 C4 H4B 120.5 . .
C3 C4 H4B 120.1 . .
C4 C5 C6 120.1(6) . .
C4 C5 H5B 120.0 . .
C6 C5 H5B 119.9 . .
C5 C6 C7 117.4(6) . .
C5 C6 C8 124.1(6) . .
C7 C6 C8 118.5(7) . .
N1 C7 C6 122.5(6) . .
N1 C7 C7 117.6(3) . 2_556
C6 C7 C7 119.9(4) . 2_556
C8 C8 C6 121.5(4) 2_556 .
C8 C8 H8A 119.2 2_556 .
C6 C8 H8A 119.3 . .

loop_
_geom_bond_atom_site_label_1
_geom_bond_atom_site_label_2
_geom_bond_distance
_geom_bond_site_symmetry_2
Co1 O1 2.087(4) 2_556
Co1 O1 2.087(4) .
Co1 N1 2.110(5) .
Co1 N1 2.110(5) 2_556
Co1 O6 2.144(4) .
Co1 O6 2.144(4) 2_556
P1 O1 1.499(4) .
P1 O2 1.509(4) .
P1 O3 1.570(4) .
P1 C1 1.835(6) .
P2 O6 1.511(4) .
P2 O5 1.541(4) .
P2 O4 1.551(4) .
P2 C1 1.836(6) .
O3 H3A 0.8492 .
O4 H4A 0.8493 .
O5 H5A 0.8394 .
O7 C1 1.453(7) .
O7 H7C 0.8500 .
O1W H1WC 0.8500 .
N1 C3 1.330(8) .
N1 C7 1.364(7) .
C1 C2 1.524(8) .
C2 H2B 0.9600 .
C2 H2C 0.9600 .
C2 H2D 0.9600 .
C3 C4 1.405(9) .
C3 H3C 0.9601 .
C4 C5 1.366(11) .
C4 H4B 0.9301 .
C5 C6 1.397(10) .
C5 H5B 0.9301 .
C6 C7 1.404(8) .
C6 C8 1.432(10) .
C7 C7 1.437(12) 2_556
C8 C8 1.341(16) 2_556
C8 H8A 0.9302 .

loop_
_geom_torsion_atom_site_label_1
_geom_torsion_atom_site_label_2
_geom_torsion_atom_site_label_3
_geom_torsion_atom_site_label_4
_geom_torsion
_geom_torsion_site_symmetry_1
_geom_torsion_site_symmetry_4
O2 P1 O1 Co1 101.8(4) . .
O3 P1 O1 Co1 -138.7(4) . .
C1 P1 O1 Co1 -24.9(4) . .
O1 Co1 O1 P1 89.8(4) 2_556 .
N1 Co1 O1 P1 -74(3) . .
N1 Co1 O1 P1 -91.1(4) 2_556 .
O6 Co1 O1 P1 6.4(4) . .
O6 Co1 O1 P1 -176.0(4) 2_556 .
O5 P2 O6 Co1 -64.4(3) . .
O4 P2 O6 Co1 171.1(3) . .
C1 P2 O6 Co1 55.6(3) . .
O1 Co1 O6 P2 -108.8(3) 2_556 .
O1 Co1 O6 P2 -23.3(3) . .
N1 Co1 O6 P2 153.4(3) . .
N1 Co1 O6 P2 74.5(3) 2_556 .
O6 Co1 O6 P2 -65.9(3) 2_556 .
O1 Co1 N1 C3 -5.6(5) 2_556 .
O1 Co1 N1 C3 158(3) . .
N1 Co1 N1 C3 175.4(6) 2_556 .
O6 Co1 N1 C3 77.5(5) . .
O6 Co1 N1 C3 -100.2(5) 2_556 .
O1 Co1 N1 C7 179.6(4) 2_556 .
O1 Co1 N1 C7 -17(3) . .
N1 Co1 N1 C7 0.6(3) 2_556 .
O6 Co1 N1 C7 -97.3(4) . .
O6 Co1 N1 C7 85.0(4) 2_556 .
O1 P1 C1 O7 -61.1(4) . .
O2 P1 C1 O7 170.3(3) . .
O3 P1 C1 O7 56.5(4) . .
O1 P1 C1 C2 -178.2(4) . .
O2 P1 C1 C2 53.2(5) . .
O3 P1 C1 C2 -60.6(5) . .
O1 P1 C1 P2 55.5(3) . .
O2 P1 C1 P2 -73.1(4) . .
O3 P1 C1 P2 173.1(3) . .
O6 P2 C1 O7 41.6(4) . .
O5 P2 C1 O7 164.7(3) . .
O4 P2 C1 O7 -77.6(4) . .
O6 P2 C1 C2 160.4(4) . .
O5 P2 C1 C2 -76.5(5) . .
O4 P2 C1 C2 41.2(5) . .
O6 P2 C1 P1 -73.2(3) . .
O5 P2 C1 P1 49.8(3) . .
O4 P2 C1 P1 167.6(3) . .
C7 N1 C3 C4 -1.9(9) . .
Co1 N1 C3 C4 -176.4(5) . .
N1 C3 C4 C5 -0.1(10) . .
C3 C4 C5 C6 1.0(10) . .
C4 C5 C6 C7 0.1(10) . .
C4 C5 C6 C8 179.2(7) . .
C3 N1 C7 C6 3.1(8) . .
Co1 N1 C7 C6 178.4(5) . .
C3 N1 C7 C7 -177.0(6) . 2_556
Co1 N1 C7 C7 -1.6(8) . 2_556
C5 C6 C7 N1 -2.1(9) . .
C8 C6 C7 N1 178.7(6) . .
C5 C6 C7 C7 177.9(7) . 2_556
C8 C6 C7 C7 -1.3(10) . 2_556
C5 C6 C8 C8 -179.6(9) . 2_556
C7 C6 C8 C8 -0.4(13) . 2_556
